data_7109199
loop_
_publ_author_name
'Agnes Kozma'
'Jekaterina Petuskova'
'Christian W. Lehmann'
'Manuel Alcarazo'

_publ_section_title
;
 Synthesis, structure and reactivity of cyclopropenyl-1-ylidene stabilized
 S(II), Se(II) and Te(II) mono- and dications
;
_journal_name_full Chem.Commun.
_journal_page_first 4145
_journal_paper_doi 10.1039/c2cc36225b
_journal_volume 49
_journal_year 2013
_chemical_absolute_configuration rmad
_chemical_compound_source dichlormethane,diethylether
_chemical_formula_moiety 'C30H56N4Te,0.5(C2F6O6S2),0.5(C2H4Cl4),C F3O3S'
_chemical_formula_sum 'C33 H58 Cl2 F6 N4 O6 S2 Te'
_chemical_formula_weight 983.45
_chemical_name_systematic
;
?
;
_space_group_IT_number 61
_symmetry_cell_setting orthorhombic
_symmetry_Int_Tables_number 61
_symmetry_space_group_name_Hall '-P 2ac 2ab'
_symmetry_space_group_name_H-M 'P b c a'
_atom_sites_solution_hydrogens geom
_atom_sites_solution_primary direct
_atom_sites_solution_secondary difmap
_audit_block_code PTA-PC-037-01
_audit_creation_date 2011-08-29
_audit_creation_method SHELXL-97
_cell_angle_alpha 90.00
_cell_angle_beta 90.00
_cell_angle_gamma 90.00
_cell_formula_units_Z 8
_cell_length_a 15.536(2)
_cell_length_b 18.1269(15)
_cell_length_c 32.831(4)
_cell_measurement_reflns_used 186842
_cell_measurement_temperature 100
_cell_measurement_theta_max 33.0995
_cell_measurement_theta_min 2.6024
_cell_volume 9245.9(18)
_computing_cell_refinement 'DENZO (Bruker AXS, 2006)'
_computing_data_collection 'DATCOL (Bruker AXS, 2006)'
_computing_data_reduction 'DENZO (Bruker AXS, 2006)'
_computing_molecular_graphics 'DIAMOND (Crystal Impact GbR, 2005)'
_computing_structure_refinement 'SHELXL-97 (Sheldrick, 2008)'
_computing_structure_solution 'SHELXS-97 (Sheldrick, 2008)'
_diffrn_ambient_temperature 100
_diffrn_detector_area_resol_mean 18.02
_diffrn_measured_fraction_theta_full 0.999
_diffrn_measured_fraction_theta_max 0.999
_diffrn_measurement_device_type 'Bruker AXS Enraf-Nonius KappaCCD'
_diffrn_measurement_method 'CCD \f- and \w-scans'
_diffrn_radiation_monochromator graphite
_diffrn_radiation_source '0.2 x 2mm^2^ focus rotating anode'
_diffrn_radiation_type MoK\a
_diffrn_radiation_wavelength 0.71073
_diffrn_reflns_av_R_equivalents 0.0530
_diffrn_reflns_av_sigmaI/netI 0.0289
_diffrn_reflns_limit_h_max 23
_diffrn_reflns_limit_h_min -23
_diffrn_reflns_limit_k_max 27
_diffrn_reflns_limit_k_min -27
_diffrn_reflns_limit_l_max 50
_diffrn_reflns_limit_l_min -50
_diffrn_reflns_number 164134
_diffrn_reflns_theta_full 27.50
_diffrn_reflns_theta_max 33.11
_diffrn_reflns_theta_min 2.62
_exptl_absorpt_coefficient_mu 0.915
_exptl_absorpt_correction_T_max 0.95392
_exptl_absorpt_correction_T_min 0.87843
_exptl_absorpt_correction_type gaussian
_exptl_absorpt_process_details 'SADABS (Bruker AXS, 2008)'
_exptl_crystal_colour colourless
_exptl_crystal_density_diffrn 1.413
_exptl_crystal_description prism
_exptl_crystal_F_000 4032
_exptl_crystal_size_max 0.29
_exptl_crystal_size_mid 0.19
_exptl_crystal_size_min 0.06
_refine_diff_density_max 2.381
_refine_diff_density_min -2.058
_refine_diff_density_rms 0.118
_refine_ls_extinction_method none
_refine_ls_goodness_of_fit_ref 1.151
_refine_ls_hydrogen_treatment constr
_refine_ls_matrix_type full
_refine_ls_number_parameters 572
_refine_ls_number_reflns 17563
_refine_ls_number_restraints 0
_refine_ls_restrained_S_all 1.151
_refine_ls_R_factor_all 0.0741
_refine_ls_R_factor_gt 0.0559
_refine_ls_shift/su_max 0.006
_refine_ls_shift/su_mean 0.000
_refine_ls_structure_factor_coef Fsqd
_refine_ls_weighting_details 'calc w=1/[\s^2^(Fo^2^)+(0.0327P)^2^+31.7920P] where P=(Fo^2^+2Fc^2^)/3'
_refine_ls_weighting_scheme calc
_refine_ls_wR_factor_gt 0.1227
_refine_ls_wR_factor_ref 0.1299
_reflns_number_gt 13988
_reflns_number_total 17563
_reflns_threshold_expression >2sigma(I)
_cod_data_source_file c2cc36225b.txt
_cod_data_source_block 7509sadabs
_cod_original_cell_volume 9246.1(18)
_cod_original_sg_symbol_Hall '-p 2ac 2ab'
_cod_database_code 7109199

loop_
_symmetry_equiv_pos_as_xyz
'x, y, z'
'-x+1/2, -y, z+1/2'
'x+1/2, -y+1/2, -z'
'-x, y+1/2, -z+1/2'
'-x, -y, -z'
'x-1/2, y, -z-1/2'
'-x-1/2, y-1/2, z'
'x, -y-1/2, z-1/2'

loop_
_atom_site_label
_atom_site_type_symbol
_atom_site_fract_x
_atom_site_fract_y
_atom_site_fract_z
_atom_site_U_iso_or_equiv
_atom_site_adp_type
_atom_site_occupancy
_atom_site_symmetry_multiplicity
_atom_site_calc_flag
_atom_site_refinement_flags
_atom_site_disorder_assembly
_atom_site_disorder_group
C1 C 0.40351(16) 0.69752(15) 0.61553(8) 0.0165(5) Uani 1 1 d . . .
C2 C 0.44562(17) 0.74325(15) 0.58888(8) 0.0173(5) Uani 1 1 d . . .
C3 C 0.37616(16) 0.77036(15) 0.61257(8) 0.0167(4) Uani 1 1 d . . .
C4 C 0.3246(2) 0.89649(16) 0.60372(10) 0.0236(6) Uani 1 1 d . . .
H4 H 0.3716 0.8966 0.5838 0.028 Uiso 1 1 calc R . .
C5 C 0.3424(3) 0.95816(17) 0.63408(12) 0.0337(7) Uani 1 1 d . . .
H5A H 0.3485 1.0040 0.6198 0.051 Uiso 1 1 calc R . .
H5C H 0.3945 0.9476 0.6487 0.051 Uiso 1 1 calc R . .
H5B H 0.2954 0.9617 0.6529 0.051 Uiso 1 1 calc R . .
C6 C 0.2412(2) 0.9078(2) 0.58039(11) 0.0327(7) Uani 1 1 d . . .
H6C H 0.1934 0.9050 0.5989 0.049 Uiso 1 1 calc R . .
H6A H 0.2356 0.8702 0.5600 0.049 Uiso 1 1 calc R . .
H6B H 0.2419 0.9554 0.5676 0.049 Uiso 1 1 calc R . .
C7 C 0.26190(18) 0.81048(15) 0.65763(9) 0.0192(5) Uani 1 1 d . . .
H7 H 0.2310 0.8570 0.6619 0.023 Uiso 1 1 calc R . .
C8 C 0.3089(2) 0.79282(19) 0.69703(9) 0.0263(6) Uani 1 1 d . . .
H8A H 0.3388 0.7467 0.6942 0.039 Uiso 1 1 calc R . .
H8B H 0.2682 0.7893 0.7189 0.039 Uiso 1 1 calc R . .
H8C H 0.3496 0.8313 0.7029 0.039 Uiso 1 1 calc R . .
C9 C 0.19533(19) 0.75265(17) 0.64641(10) 0.0240(6) Uani 1 1 d . . .
H9A H 0.1703 0.7647 0.6205 0.036 Uiso 1 1 calc R . .
H9C H 0.1511 0.7515 0.6668 0.036 Uiso 1 1 calc R . .
H9B H 0.2225 0.7052 0.6448 0.036 Uiso 1 1 calc R . .
C10 C 0.5300(2) 0.82068(19) 0.54235(10) 0.0267(6) Uani 1 1 d . . .
H10 H 0.5810 0.8117 0.5255 0.032 Uiso 1 1 calc R . .
C11 C 0.5553(2) 0.8784(2) 0.57382(13) 0.0365(8) Uani 1 1 d . . .
H11A H 0.5694 0.9237 0.5603 0.055 Uiso 1 1 calc R . .
H11C H 0.6044 0.8613 0.5889 0.055 Uiso 1 1 calc R . .
H11B H 0.5081 0.8864 0.5922 0.055 Uiso 1 1 calc R . .
C12 C 0.4582(3) 0.8437(2) 0.51346(11) 0.0385(8) Uani 1 1 d . . .
H12B H 0.4050 0.8471 0.5282 0.058 Uiso 1 1 calc R . .
H12A H 0.4525 0.8077 0.4922 0.058 Uiso 1 1 calc R . .
H12C H 0.4717 0.8908 0.5017 0.058 Uiso 1 1 calc R . .
C13 C 0.5581(2) 0.68180(19) 0.55261(10) 0.0267(6) Uani 1 1 d . . .
H13 H 0.5340 0.6412 0.5687 0.032 Uiso 1 1 calc R . .
C14 C 0.5490(3) 0.6620(3) 0.50790(13) 0.0456(10) Uani 1 1 d . . .
H14A H 0.4891 0.6586 0.5010 0.068 Uiso 1 1 calc R . .
H14B H 0.5764 0.6154 0.5029 0.068 Uiso 1 1 calc R . .
H14C H 0.5758 0.6994 0.4915 0.068 Uiso 1 1 calc R . .
C15 C 0.6519(2) 0.6903(3) 0.56444(14) 0.0444(10) Uani 1 1 d . . .
H15B H 0.6779 0.7279 0.5480 0.067 Uiso 1 1 calc R . .
H15A H 0.6813 0.6444 0.5602 0.067 Uiso 1 1 calc R . .
H15C H 0.6557 0.7040 0.5926 0.067 Uiso 1 1 calc R . .
C16 C 0.51016(16) 0.57441(14) 0.65644(8) 0.0145(4) Uani 1 1 d . . .
C17 C 0.57565(16) 0.52214(15) 0.65755(8) 0.0156(4) Uani 1 1 d . . .
C18 C 0.58123(16) 0.58659(14) 0.68143(8) 0.0152(4) Uani 1 1 d . . .
C19 C 0.58890(19) 0.70160(15) 0.71872(9) 0.0193(5) Uani 1 1 d . . .
H19 H 0.6304 0.7244 0.7373 0.023 Uiso 1 1 calc R . .
C20 C 0.5821(2) 0.75114(17) 0.68136(10) 0.0292(7) Uani 1 1 d . . .
H20A H 0.5395 0.7317 0.6631 0.044 Uiso 1 1 calc R . .
H20B H 0.6368 0.7530 0.6678 0.044 Uiso 1 1 calc R . .
H20C H 0.5658 0.8000 0.6896 0.044 Uiso 1 1 calc R . .
C21 C 0.5043(2) 0.69450(18) 0.74147(10) 0.0275(6) Uani 1 1 d . . .
H21C H 0.4845 0.7426 0.7493 0.041 Uiso 1 1 calc R . .
H21B H 0.5126 0.6648 0.7654 0.041 Uiso 1 1 calc R . .
H21A H 0.4623 0.6716 0.7241 0.041 Uiso 1 1 calc R . .
C22 C 0.7088(2) 0.60471(17) 0.72338(10) 0.0264(6) Uani 1 1 d . . .
H22 H 0.7212 0.5557 0.7123 0.032 Uiso 1 1 calc R . .
C23 C 0.7797(2) 0.6560(2) 0.70912(13) 0.0379(9) Uani 1 1 d . . .
H23A H 0.7791 0.6589 0.6799 0.057 Uiso 1 1 calc R . .
H23B H 0.8344 0.6374 0.7181 0.057 Uiso 1 1 calc R . .
H23C H 0.7706 0.7043 0.7204 0.057 Uiso 1 1 calc R . .
C24 C 0.7044(3) 0.5973(2) 0.76943(12) 0.0381(9) Uani 1 1 d . . .
H24C H 0.6927 0.6446 0.7813 0.057 Uiso 1 1 calc R . .
H24B H 0.7584 0.5791 0.7795 0.057 Uiso 1 1 calc R . .
H24A H 0.6594 0.5634 0.7766 0.057 Uiso 1 1 calc R . .
C25 C 0.57299(19) 0.41939(17) 0.60978(10) 0.0236(6) Uani 1 1 d . . .
H25 H 0.6159 0.3828 0.6014 0.028 Uiso 1 1 calc R . .
C26 C 0.5597(3) 0.4713(2) 0.57415(10) 0.0327(7) Uani 1 1 d . . .
H26B H 0.5131 0.5045 0.5801 0.049 Uiso 1 1 calc R . .
H26A H 0.5461 0.4433 0.5502 0.049 Uiso 1 1 calc R . .
H26C H 0.6113 0.4991 0.5696 0.049 Uiso 1 1 calc R . .
C27 C 0.4913(2) 0.3774(2) 0.62127(12) 0.0347(8) Uani 1 1 d . . .
H27B H 0.4477 0.4117 0.6296 0.052 Uiso 1 1 calc R . .
H27C H 0.5037 0.3441 0.6433 0.052 Uiso 1 1 calc R . .
H27A H 0.4713 0.3499 0.5982 0.052 Uiso 1 1 calc R . .
C28 C 0.6889(2) 0.4314(2) 0.66525(12) 0.0322(8) Uani 1 1 d . . .
H28 H 0.6954 0.4581 0.6911 0.039 Uiso 1 1 calc R . .
C29 C 0.6817(4) 0.3496(2) 0.67570(18) 0.0646(17) Uani 1 1 d . . .
H29B H 0.6261 0.3399 0.6872 0.097 Uiso 1 1 calc R . .
H29C H 0.7256 0.3367 0.6950 0.097 Uiso 1 1 calc R . .
H29A H 0.6890 0.3208 0.6514 0.097 Uiso 1 1 calc R . .
C30 C 0.7656(2) 0.4505(4) 0.63954(15) 0.0608(16) Uani 1 1 d . . .
H30A H 0.7632 0.4234 0.6144 0.091 Uiso 1 1 calc R . .
H30C H 0.8174 0.4378 0.6539 0.091 Uiso 1 1 calc R . .
H30B H 0.7655 0.5024 0.6338 0.091 Uiso 1 1 calc R . .
C31 C 0.9699(2) 0.45851(19) 0.74178(11) 0.0312(7) Uani 1 1 d . . .
C32A C 0.7218(6) 0.3782(7) 0.4898(3) 0.044(2) Uani 0.50 1 d P A 1
C32B C 0.7528(6) 0.4080(6) 0.4940(3) 0.0354(17) Uani 0.50 1 d P B 2
C33A C 0.9822(7) 0.6682(6) 0.6083(3) 0.040(2) Uiso 0.50 1 d P C 2
H33A H 1.0071 0.6432 0.5850 0.049 Uiso 0.50 1 calc PR C 2
H33B H 1.0210 0.7083 0.6151 0.049 Uiso 0.50 1 calc PR C 2
C33B C 0.9813(8) 0.6477(7) 0.6014(4) 0.052(3) Uiso 0.50 1 d P D 1
H33C H 1.0027 0.6270 0.5761 0.062 Uiso 0.50 1 calc PR D 1
H33D H 1.0222 0.6839 0.6113 0.062 Uiso 0.50 1 calc PR D 1
Cl1A Cl 0.88752(16) 0.70902(15) 0.59115(7) 0.0398(5) Uiso 0.50 1 d P C 2
Cl1B Cl 0.8769(2) 0.68866(19) 0.59410(10) 0.0560(8) Uiso 0.50 1 d P D 1
Cl2A Cl 0.9876(2) 0.60640(18) 0.64852(10) 0.0647(7) Uiso 0.50 1 d P C 2
Cl2B Cl 0.9654(2) 0.5819(2) 0.63581(11) 0.0760(9) Uiso 0.50 1 d P D 1
F1 F 1.04261(16) 0.4456(2) 0.76097(9) 0.0603(8) Uani 1 1 d . . .
F2 F 0.97759(18) 0.42995(13) 0.70439(7) 0.0450(6) Uani 1 1 d . . .
F3 F 0.9636(2) 0.53164(13) 0.73762(9) 0.0647(9) Uani 1 1 d . . .
F4A F 0.6754(8) 0.4347(13) 0.4884(5) 0.063(5) Uani 0.50 1 d P A 1
F4B F 0.6813(12) 0.4438(14) 0.4886(5) 0.082(6) Uani 0.50 1 d P B 2
F6A F 0.6633(4) 0.3241(5) 0.48222(19) 0.087(3) Uani 0.50 1 d P A 1
F5B F 0.7478(17) 0.3670(15) 0.5301(8) 0.046(4) Uani 0.50 1 d P B 2
F5A F 0.7547(16) 0.3756(15) 0.5292(8) 0.050(5) Uani 0.50 1 d P A 1
F6B F 0.8089(4) 0.4624(3) 0.49444(16) 0.0529(14) Uani 0.50 1 d P B 2
N1 N 0.32483(15) 0.82322(13) 0.62409(8) 0.0185(4) Uani 1 1 d . . .
N2 N 0.50846(16) 0.74962(15) 0.56241(8) 0.0214(5) Uani 1 1 d . . .
N3 N 0.62373(15) 0.62826(13) 0.70703(7) 0.0180(4) Uani 1 1 d . . .
N4 N 0.60851(15) 0.45923(14) 0.64569(8) 0.0203(5) Uani 1 1 d . . .
O1 O 0.8975(2) 0.34548(14) 0.77238(9) 0.0462(8) Uani 1 1 d . . .
O2 O 0.80730(19) 0.4382(2) 0.74204(10) 0.0538(9) Uani 1 1 d . . .
O3 O 0.87725(15) 0.46195(12) 0.80650(7) 0.0250(4) Uani 1 1 d . . .
O4A O 0.8397(7) 0.2977(5) 0.4586(4) 0.048(2) Uani 0.50 1 d P A 1
O4B O 0.8648(5) 0.3231(6) 0.4604(3) 0.040(2) Uani 0.50 1 d P B 2
O5A O 0.8681(4) 0.4262(4) 0.46707(19) 0.0459(15) Uani 0.50 1 d P A 1
O5B O 0.7158(4) 0.2831(3) 0.46059(17) 0.0440(15) Uani 0.50 1 d P B 2
O6A O 0.7608(15) 0.3913(10) 0.4187(6) 0.0162(18) Uani 0.50 1 d P A 1
O6B O 0.7677(15) 0.3788(10) 0.4134(6) 0.0179(19) Uani 0.50 1 d P B 2
S1 S 0.87697(5) 0.42219(4) 0.76851(2) 0.02034(13) Uani 1 1 d . . .
S2A S 0.80820(12) 0.36963(11) 0.45335(5) 0.0256(3) Uani 0.50 1 d P A 1
S2B S 0.77491(11) 0.34104(9) 0.45357(5) 0.0200(3) Uani 0.50 1 d P B 2
Te1 Te 0.383011(10) 0.591522(9) 0.638191(5) 0.01494(4) Uani 1 1 d . . .

loop_
_atom_site_aniso_label
_atom_site_aniso_U_11
_atom_site_aniso_U_22
_atom_site_aniso_U_33
_atom_site_aniso_U_23
_atom_site_aniso_U_13
_atom_site_aniso_U_12
C1 0.0132(10) 0.0185(11) 0.0178(11) 0.0030(9) 0.0024(8) 0.0005(9)
C2 0.0136(10) 0.0201(12) 0.0180(11) 0.0032(9) 0.0001(9) -0.0011(9)
C3 0.0132(10) 0.0183(11) 0.0185(11) 0.0044(9) 0.0002(9) -0.0014(9)
C4 0.0240(13) 0.0160(12) 0.0309(15) 0.0099(11) -0.0006(11) 0.0016(10)
C5 0.043(2) 0.0152(12) 0.043(2) 0.0043(13) -0.0063(16) -0.0022(13)
C6 0.0307(16) 0.0292(16) 0.0383(18) 0.0103(14) -0.0077(14) 0.0057(14)
C7 0.0172(11) 0.0166(12) 0.0239(13) 0.0017(10) 0.0042(10) 0.0038(9)
C8 0.0275(15) 0.0286(15) 0.0228(13) 0.0019(11) 0.0007(11) 0.0039(12)
C9 0.0189(12) 0.0224(13) 0.0306(15) 0.0014(11) 0.0040(10) -0.0006(10)
C10 0.0232(14) 0.0293(15) 0.0275(14) 0.0084(12) 0.0065(11) -0.0055(12)
C11 0.0258(16) 0.0318(17) 0.052(2) -0.0008(16) 0.0033(15) -0.0100(14)
C12 0.043(2) 0.047(2) 0.0260(16) 0.0122(15) 0.0027(15) -0.0011(17)
C13 0.0241(14) 0.0285(15) 0.0273(14) -0.0040(12) 0.0099(11) -0.0027(12)
C14 0.053(3) 0.047(2) 0.036(2) -0.0173(18) 0.0083(18) -0.006(2)
C15 0.0249(17) 0.053(2) 0.055(2) -0.016(2) 0.0011(16) 0.0092(17)
C16 0.0131(10) 0.0135(10) 0.0168(11) -0.0024(8) -0.0011(8) 0.0017(8)
C17 0.0126(10) 0.0159(11) 0.0184(11) -0.0049(9) -0.0012(8) 0.0006(8)
C18 0.0147(10) 0.0141(10) 0.0168(10) -0.0017(9) -0.0004(8) -0.0002(9)
C19 0.0213(12) 0.0130(11) 0.0237(12) -0.0068(9) -0.0038(10) 0.0001(9)
C20 0.0434(18) 0.0140(12) 0.0303(15) -0.0012(11) -0.0080(14) -0.0038(12)
C21 0.0255(14) 0.0240(14) 0.0329(16) -0.0092(12) 0.0029(12) 0.0004(11)
C22 0.0226(13) 0.0203(13) 0.0362(16) -0.0097(12) -0.0138(12) 0.0042(10)
C23 0.0178(13) 0.047(2) 0.049(2) -0.0174(18) -0.0047(14) -0.0036(14)
C24 0.047(2) 0.0299(17) 0.0374(18) -0.0002(14) -0.0245(16) 0.0003(16)
C25 0.0206(12) 0.0219(13) 0.0282(14) -0.0134(11) -0.0040(10) 0.0042(10)
C26 0.0417(19) 0.0343(17) 0.0221(14) -0.0113(13) -0.0030(13) 0.0037(15)
C27 0.0284(16) 0.0337(18) 0.0421(19) -0.0145(15) -0.0057(14) -0.0055(14)
C28 0.0251(15) 0.0305(16) 0.0410(18) -0.0179(14) -0.0151(13) 0.0149(13)
C29 0.083(4) 0.0273(19) 0.083(4) -0.019(2) -0.053(3) 0.027(2)
C30 0.0191(16) 0.111(5) 0.052(3) -0.033(3) -0.0056(16) 0.015(2)
C31 0.0374(18) 0.0276(15) 0.0287(16) -0.0075(13) 0.0088(13) -0.0132(13)
C32A 0.029(4) 0.078(8) 0.024(4) 0.010(4) 0.001(3) 0.009(4)
C32B 0.033(4) 0.047(5) 0.026(3) 0.003(3) -0.007(3) 0.016(4)
F1 0.0238(11) 0.100(2) 0.0565(16) -0.0231(16) 0.0054(11) -0.0087(13)
F2 0.0631(16) 0.0410(12) 0.0309(11) -0.0123(9) 0.0203(11) -0.0244(12)
F3 0.103(2) 0.0247(11) 0.0669(19) -0.0011(11) 0.0344(17) -0.0251(14)
F4A 0.036(4) 0.110(12) 0.042(7) 0.006(6) -0.002(4) 0.046(5)
F4B 0.117(11) 0.087(8) 0.042(7) 0.022(6) 0.037(6) 0.071(8)
F6A 0.055(4) 0.158(8) 0.047(3) 0.017(4) -0.003(3) -0.062(5)
F5B 0.050(6) 0.061(6) 0.026(7) 0.003(5) 0.005(4) -0.009(5)
F5A 0.047(7) 0.085(12) 0.019(5) 0.019(6) 0.005(5) 0.026(8)
F6B 0.081(4) 0.035(3) 0.042(3) -0.010(2) -0.015(3) -0.003(3)
N1 0.0157(10) 0.0153(10) 0.0245(11) 0.0060(9) 0.0017(8) 0.0028(8)
N2 0.0178(10) 0.0252(12) 0.0212(11) 0.0027(9) 0.0050(9) -0.0040(9)
N3 0.0173(10) 0.0146(9) 0.0221(10) -0.0056(8) -0.0066(8) 0.0001(8)
N4 0.0166(10) 0.0189(10) 0.0255(12) -0.0109(9) -0.0068(8) 0.0054(8)
O1 0.076(2) 0.0164(10) 0.0462(16) -0.0057(10) 0.0321(15) -0.0054(12)
O2 0.0322(14) 0.088(3) 0.0411(16) -0.0078(17) -0.0130(12) 0.0019(16)
O3 0.0285(11) 0.0217(10) 0.0249(10) -0.0064(8) 0.0036(9) -0.0013(9)
O4A 0.064(7) 0.045(5) 0.033(4) 0.007(4) -0.008(5) 0.029(4)
O4B 0.024(3) 0.071(7) 0.027(3) 0.003(4) -0.009(2) 0.020(3)
O5A 0.038(3) 0.059(4) 0.041(3) -0.001(3) -0.011(2) -0.017(3)
O5B 0.062(4) 0.041(3) 0.029(3) 0.017(2) -0.016(3) -0.025(3)
O6A 0.021(4) 0.013(5) 0.014(5) -0.006(3) -0.001(3) 0.009(3)
O6B 0.023(4) 0.016(6) 0.015(5) -0.007(3) -0.002(3) 0.009(4)
S1 0.0216(3) 0.0171(3) 0.0223(3) -0.0045(2) 0.0013(2) -0.0026(2)
S2A 0.0223(7) 0.0332(9) 0.0213(7) 0.0029(6) -0.0053(6) 0.0073(7)
S2B 0.0164(6) 0.0236(7) 0.0200(6) 0.0050(5) -0.0075(5) -0.0032(6)
Te1 0.01155(7) 0.01282(7) 0.02046(8) 0.00104(6) -0.00114(6) 0.00096(6)

loop_
_atom_type_symbol
_atom_type_description
_atom_type_scat_dispersion_real
_atom_type_scat_dispersion_imag
_atom_type_scat_source
C C 0.0033 0.0016 'International Tables Vol C Tables 4.2.6.8 and 6.1.1.4'
H H 0.0000 0.0000 'International Tables Vol C Tables 4.2.6.8 and 6.1.1.4'
Cl Cl 0.1484 0.1585 'International Tables Vol C Tables 4.2.6.8 and 6.1.1.4'
F F 0.0171 0.0103 'International Tables Vol C Tables 4.2.6.8 and 6.1.1.4'
N N 0.0061 0.0033 'International Tables Vol C Tables 4.2.6.8 and 6.1.1.4'
O O 0.0106 0.0060 'International Tables Vol C Tables 4.2.6.8 and 6.1.1.4'
S S 0.1246 0.1234 'International Tables Vol C Tables 4.2.6.8 and 6.1.1.4'
Te Te -0.5308 1.6751 'International Tables Vol C Tables 4.2.6.8 and 6.1.1.4'

loop_
_exptl_crystal_face_index_h
_exptl_crystal_face_index_k
_exptl_crystal_face_index_l
_exptl_crystal_face_perp_dist
0.00 0.00 -1.00 0.0300
0.00 0.00 1.00 0.0300
-1.00 1.00 0.00 0.0900
1.00 0.00 0.00 0.0600
-1.00 2.00 0.00 0.1300
-1.00 -1.00 0.00 0.1000
1.00 -1.00 0.00 0.1000
1.00 2.00 0.00 0.1600
0.00 -1.00 0.00 0.1400

loop_
_geom_angle_atom_site_label_1
_geom_angle_atom_site_label_2
_geom_angle_atom_site_label_3
_geom_angle
_geom_angle_publ_flag
C2 C1 C3 61.79(19) y
C2 C1 Te1 149.0(2) y
C3 C1 Te1 148.6(2) y
N2 C2 C1 146.2(3) y
N2 C2 C3 154.0(3) y
C1 C2 C3 59.77(19) y
N1 C3 C1 149.9(3) y
N1 C3 C2 151.6(3) y
C1 C3 C2 58.44(18) y
N1 C4 C6 110.4(3) y
N1 C4 C5 111.1(3) y
C6 C4 C5 112.7(3) y
N1 C4 H4 107.4 n
C6 C4 H4 107.4 n
C5 C4 H4 107.4 n
C4 C5 H5A 109.5 n
C4 C5 H5C 109.5 n
H5A C5 H5C 109.5 n
C4 C5 H5B 109.5 n
H5A C5 H5B 109.5 n
H5C C5 H5B 109.5 n
C4 C6 H6C 109.5 n
C4 C6 H6A 109.5 n
H6C C6 H6A 109.5 n
C4 C6 H6B 109.5 n
H6C C6 H6B 109.5 n
H6A C6 H6B 109.5 n
N1 C7 C9 112.0(2) y
N1 C7 C8 110.2(2) y
C9 C7 C8 112.9(3) y
N1 C7 H7 107.1 n
C9 C7 H7 107.1 n
C8 C7 H7 107.1 n
C7 C8 H8A 109.5 n
C7 C8 H8B 109.5 n
H8A C8 H8B 109.5 n
C7 C8 H8C 109.5 n
H8A C8 H8C 109.5 n
H8B C8 H8C 109.5 n
C7 C9 H9A 109.5 n
C7 C9 H9C 109.5 n
H9A C9 H9C 109.5 n
C7 C9 H9B 109.5 n
H9A C9 H9B 109.5 n
H9C C9 H9B 109.5 n
N2 C10 C11 110.7(3) y
N2 C10 C12 110.4(3) y
C11 C10 C12 115.1(3) y
N2 C10 H10 106.7 n
C11 C10 H10 106.7 n
C12 C10 H10 106.7 n
C10 C11 H11A 109.5 n
C10 C11 H11C 109.5 n
H11A C11 H11C 109.5 n
C10 C11 H11B 109.5 n
H11A C11 H11B 109.5 n
H11C C11 H11B 109.5 n
C10 C12 H12B 109.5 n
C10 C12 H12A 109.5 n
H12B C12 H12A 109.5 n
C10 C12 H12C 109.5 n
H12B C12 H12C 109.5 n
H12A C12 H12C 109.5 n
N2 C13 C15 111.1(3) y
N2 C13 C14 110.9(3) y
C15 C13 C14 111.2(3) y
N2 C13 H13 107.8 n
C15 C13 H13 107.8 n
C14 C13 H13 107.8 n
C13 C14 H14A 109.5 n
C13 C14 H14B 109.5 n
H14A C14 H14B 109.5 n
C13 C14 H14C 109.5 n
H14A C14 H14C 109.5 n
H14B C14 H14C 109.5 n
C13 C15 H15B 109.5 n
C13 C15 H15A 109.5 n
H15B C15 H15A 109.5 n
C13 C15 H15C 109.5 n
H15B C15 H15C 109.5 n
H15A C15 H15C 109.5 n
C17 C16 C18 60.84(18) y
C17 C16 Te1 143.2(2) y
C18 C16 Te1 153.6(2) y
N4 C17 C16 150.6(3) y
N4 C17 C18 149.7(3) y
C16 C17 C18 59.66(18) y
N3 C18 C16 150.4(3) y
N3 C18 C17 150.1(3) y
C16 C18 C17 59.50(18) y
N3 C19 C21 111.5(2) y
N3 C19 C20 110.1(2) y
C21 C19 C20 112.8(3) y
N3 C19 H19 107.4 n
C21 C19 H19 107.4 n
C20 C19 H19 107.4 n
C19 C20 H20A 109.5 n
C19 C20 H20B 109.5 n
H20A C20 H20B 109.5 n
C19 C20 H20C 109.5 n
H20A C20 H20C 109.5 n
H20B C20 H20C 109.5 n
C19 C21 H21C 109.5 n
C19 C21 H21B 109.5 n
H21C C21 H21B 109.5 n
C19 C21 H21A 109.5 n
H21C C21 H21A 109.5 n
H21B C21 H21A 109.5 n
N3 C22 C23 111.0(3) y
N3 C22 C24 110.1(3) y
C23 C22 C24 113.2(3) y
N3 C22 H22 107.4 n
C23 C22 H22 107.4 n
C24 C22 H22 107.4 n
C22 C23 H23A 109.5 n
C22 C23 H23B 109.5 n
H23A C23 H23B 109.5 n
C22 C23 H23C 109.5 n
H23A C23 H23C 109.5 n
H23B C23 H23C 109.5 n
C22 C24 H24C 109.5 n
C22 C24 H24B 109.5 n
H24C C24 H24B 109.5 n
C22 C24 H24A 109.5 n
H24C C24 H24A 109.5 n
H24B C24 H24A 109.5 n
N4 C25 C26 111.1(3) y
N4 C25 C27 110.7(3) y
C26 C25 C27 112.8(3) y
N4 C25 H25 107.3 n
C26 C25 H25 107.3 n
C27 C25 H25 107.3 n
C25 C26 H26B 109.5 n
C25 C26 H26A 109.5 n
H26B C26 H26A 109.5 n
C25 C26 H26C 109.5 n
H26B C26 H26C 109.5 n
H26A C26 H26C 109.5 n
C25 C27 H27B 109.5 n
C25 C27 H27C 109.5 n
H27B C27 H27C 109.5 n
C25 C27 H27A 109.5 n
H27B C27 H27A 109.5 n
H27C C27 H27A 109.5 n
N4 C28 C30 110.2(3) y
N4 C28 C29 111.3(3) y
C30 C28 C29 114.1(4) y
N4 C28 H28 107.0 n
C30 C28 H28 107.0 n
C29 C28 H28 107.0 n
C28 C29 H29B 109.5 n
C28 C29 H29C 109.5 n
H29B C29 H29C 109.5 n
C28 C29 H29A 109.5 n
H29B C29 H29A 109.5 n
H29C C29 H29A 109.5 n
C28 C30 H30A 109.5 n
C28 C30 H30C 109.5 n
H30A C30 H30C 109.5 n
C28 C30 H30B 109.5 n
H30A C30 H30B 109.5 n
H30C C30 H30B 109.5 n
F1 C31 F3 106.8(3) y
F1 C31 F2 107.1(3) y
F3 C31 F2 107.3(3) y
F1 C31 S1 112.8(3) y
F3 C31 S1 110.6(3) y
F2 C31 S1 112.0(2) y
F4A C32A F6A 101.4(12) y
F4A C32A F5A 105.9(15) y
F6A C32A F5A 113.1(14) y
F4A C32A S2A 118.3(11) y
F6A C32A S2A 108.2(8) y
F5A C32A S2A 109.9(12) y
F4B C32B F6B 101.2(14) y
F4B C32B F5B 109.4(16) y
F6B C32B F5B 115.0(13) y
F4B C32B S2B 113.2(11) y
F6B C32B S2B 112.4(6) y
F5B C32B S2B 105.8(13) y
Cl2A C33A Cl1A 124.3(6) y
Cl2A C33A H33A 106.3 n
Cl1A C33A H33A 106.3 n
Cl2A C33A H33B 106.3 n
Cl1A C33A H33B 106.3 n
H33A C33A H33B 106.4 n
Cl2B C33B Cl1B 104.7(7) y
Cl2B C33B H33C 110.8 n
Cl1B C33B H33C 110.8 n
Cl2B C33B H33D 110.8 n
Cl1B C33B H33D 110.8 n
H33C C33B H33D 108.9 n
C3 N1 C4 121.8(2) y
C3 N1 C7 120.1(2) y
C4 N1 C7 118.0(2) y
C2 N2 C10 122.5(3) y
C2 N2 C13 117.2(3) y
C10 N2 C13 120.3(2) y
C18 N3 C19 119.9(2) y
C18 N3 C22 120.9(2) y
C19 N3 C22 119.1(2) y
C17 N4 C25 120.9(2) y
C17 N4 C28 119.5(2) y
C25 N4 C28 119.2(2) y
O2 S1 O1 115.0(2) y
O2 S1 O3 115.50(18) y
O1 S1 O3 114.09(16) y
O2 S1 C31 103.7(2) y
O1 S1 C31 102.62(17) y
O3 S1 C31 103.60(15) y
O4A S2A O6A 122.7(7) y
O4A S2A O5A 113.2(5) y
O6A S2A O5A 112.7(10) y
O4A S2A C32A 104.9(6) y
O6A S2A C32A 97.1(8) y
O5A S2A C32A 102.1(5) y
O5B S2B O4B 115.6(5) y
O5B S2B O6B 115.9(10) y
O4B S2B O6B 108.2(10) y
O5B S2B C32B 104.6(5) y
O4B S2B C32B 102.6(5) y
O6B S2B C32B 108.8(5) y
C1 Te1 C16 95.44(10) y

loop_
_geom_bond_atom_site_label_1
_geom_bond_atom_site_label_2
_geom_bond_distance
_geom_bond_publ_flag
C1 C2 1.371(4) y
C1 C3 1.390(4) y
C1 Te1 2.085(3) y
C2 N2 1.312(3) y
C2 C3 1.418(4) y
C3 N1 1.303(4) y
C4 N1 1.487(4) y
C4 C6 1.519(5) y
C4 C5 1.523(5) y
C4 H4 0.9800 n
C5 H5A 0.9600 n
C5 H5C 0.9600 n
C5 H5B 0.9600 n
C6 H6C 0.9600 n
C6 H6A 0.9600 n
C6 H6B 0.9600 n
C7 N1 1.490(4) y
C7 C9 1.518(4) y
C7 C8 1.520(4) y
C7 H7 0.9800 n
C8 H8A 0.9600 n
C8 H8B 0.9600 n
C8 H8C 0.9600 n
C9 H9A 0.9600 n
C9 H9C 0.9600 n
C9 H9B 0.9600 n
C10 N2 1.485(4) y
C10 C11 1.522(5) y
C10 C12 1.523(5) y
C10 H10 0.9800 n
C11 H11A 0.9600 n
C11 H11C 0.9600 n
C11 H11B 0.9600 n
C12 H12B 0.9600 n
C12 H12A 0.9600 n
C12 H12C 0.9600 n
C13 N2 1.487(4) y
C13 C15 1.515(5) y
C13 C14 1.518(5) y
C13 H13 0.9800 n
C14 H14A 0.9600 n
C14 H14B 0.9600 n
C14 H14C 0.9600 n
C15 H15B 0.9600 n
C15 H15A 0.9600 n
C15 H15C 0.9600 n
C16 C17 1.391(4) y
C16 C18 1.393(4) y
C16 Te1 2.087(3) y
C17 N4 1.309(3) y
C17 C18 1.410(4) y
C18 N3 1.309(3) y
C19 N3 1.486(3) y
C19 C21 1.517(4) y
C19 C20 1.524(4) y
C19 H19 0.9800 n
C20 H20A 0.9600 n
C20 H20B 0.9600 n
C20 H20C 0.9600 n
C21 H21C 0.9600 n
C21 H21B 0.9600 n
C21 H21A 0.9600 n
C22 N3 1.489(4) y
C22 C23 1.516(5) y
C22 C24 1.520(5) y
C22 H22 0.9800 n
C23 H23A 0.9600 n
C23 H23B 0.9600 n
C23 H23C 0.9600 n
C24 H24C 0.9600 n
C24 H24B 0.9600 n
C24 H24A 0.9600 n
C25 N4 1.489(4) y
C25 C26 1.516(5) y
C25 C27 1.527(5) y
C25 H25 0.9800 n
C26 H26B 0.9600 n
C26 H26A 0.9600 n
C26 H26C 0.9600 n
C27 H27B 0.9600 n
C27 H27C 0.9600 n
C27 H27A 0.9600 n
C28 N4 1.492(4) y
C28 C30 1.501(6) y
C28 C29 1.526(6) y
C28 H28 0.9800 n
C29 H29B 0.9600 n
C29 H29C 0.9600 n
C29 H29A 0.9600 n
C30 H30A 0.9600 n
C30 H30C 0.9600 n
C30 H30B 0.9600 n
C31 F1 1.315(5) y
C31 F3 1.336(4) y
C31 F2 1.337(4) y
C31 S1 1.813(3) y
C32A F4A 1.25(2) y
C32A F6A 1.361(13) y
C32A F5A 1.39(2) y
C32A S2A 1.805(9) y
C32B F4B 1.298(18) y
C32B F6B 1.317(12) y
C32B F5B 1.40(3) y
C32B S2B 1.830(9) y
C33A Cl2A 1.733(11) y
C33A Cl1A 1.740(11) y
C33A H33A 0.9700 n
C33A H33B 0.9700 n
C33B Cl2B 1.661(13) y
C33B Cl1B 1.799(13) y
C33B H33C 0.9700 n
C33B H33D 0.9700 n
O1 S1 1.432(3) y
O2 S1 1.418(3) y
O3 S1 1.441(2) y
O4A S2A 1.402(10) y
O4B S2B 1.452(9) y
O5A S2A 1.457(6) y
O5B S2B 1.414(6) y
O6A S2A 1.41(2) y
O6B S2B 1.49(2) y
